data_4079901
loop_
_publ_author_name
'\<Simon, Petr'
'Jambor, Roman'
'R\%u\<zi\<cka, Ale\<s'
'Dost\'al, Libor'

_publ_section_title
;
 Oxidative Addition of Diphenyldichalcogenides PhEEPh (E = S, Se, Te) to
 Low-Valent CN- and NCN-Chelated Organoantimony and Organobismuth
 Compounds
;
_journal_issue 1
_journal_name_full Organometallics
_journal_page_first 239
_journal_paper_doi 10.1021/om3010383
_journal_volume 32
_journal_year 2013
_chemical_formula_moiety 'C31 H32 N S2 Sb'
_chemical_formula_sum 'C31 H32 N S2 Sb'
_chemical_formula_weight 604.45
_chemical_name_systematic
; 
 ? 
;
_space_group_IT_number 2
_symmetry_cell_setting triclinic
_symmetry_space_group_name_Hall '-P 1'
_symmetry_space_group_name_H-M 'P -1'
_atom_sites_solution_hydrogens geom
_atom_sites_solution_primary direct
_atom_sites_solution_secondary difmap
_audit_creation_method SHELXL-97
_cell_angle_alpha 88.296(5)
_cell_angle_beta 74.914(5)
_cell_angle_gamma 73.842(4)
_cell_formula_units_Z 2
_cell_length_a 10.4450(6)
_cell_length_b 11.3430(6)
_cell_length_c 13.4251(10)
_cell_measurement_reflns_used 31597
_cell_measurement_temperature 291(1)
_cell_measurement_theta_max 27.5
_cell_measurement_theta_min 1
_cell_volume 1473.53(17)
_computing_cell_refinement 'COLLECT and DENZO'
_computing_data_collection 'COLLECT (Hooft, 1998) and DENZO (Otwinowski & Minor, 1997)'
_computing_data_reduction 'COLLECT and DENZO'
_computing_molecular_graphics 'PLATON (Spek, 2003)'
_computing_publication_material 'SHELXL-97 (Sheldrick, 2008)'
_computing_structure_refinement 'SHELXL-97 (Sheldrick, 1997)'
_computing_structure_solution 'SIR92 (Altomare et al., 1994)'
_diffrn_ambient_temperature 291(1)
_diffrn_detector_area_resol_mean 9.091
_diffrn_measured_fraction_theta_full 0.991
_diffrn_measured_fraction_theta_max 0.991
_diffrn_measurement_device_type 'Bruker Nonius KappaCCD area detector'
_diffrn_measurement_method '\f and \w scans to fill the Ewald sphere'
_diffrn_radiation_monochromator graphite
_diffrn_radiation_source 'fine-focus sealed tube'
_diffrn_radiation_type MoK\a
_diffrn_radiation_wavelength 0.71073
_diffrn_reflns_av_R_equivalents 0.0542
_diffrn_reflns_av_sigmaI/netI 0.0350
_diffrn_reflns_limit_h_max 13
_diffrn_reflns_limit_h_min -12
_diffrn_reflns_limit_k_max 14
_diffrn_reflns_limit_k_min -14
_diffrn_reflns_limit_l_max 17
_diffrn_reflns_limit_l_min -17
_diffrn_reflns_number 31575
_diffrn_reflns_theta_full 27.50
_diffrn_reflns_theta_max 27.50
_diffrn_reflns_theta_min 1.87
_diffrn_standards_number 0
_exptl_absorpt_coefficient_mu 1.097
_exptl_absorpt_correction_T_max 0.844
_exptl_absorpt_correction_T_min 0.769
_exptl_absorpt_correction_type integration
_exptl_absorpt_process_details
;
Gaussian integration (Coppens, 1970)
;
_exptl_crystal_colour yellow
_exptl_crystal_density_diffrn 1.362
_exptl_crystal_density_method 'not measured'
_exptl_crystal_description block
_exptl_crystal_F_000 616
_exptl_crystal_size_max 0.35
_exptl_crystal_size_mid 0.28
_exptl_crystal_size_min 0.22
_refine_diff_density_max 0.560
_refine_diff_density_min -0.500
_refine_diff_density_rms 0.070
_refine_ls_extinction_method none
_refine_ls_goodness_of_fit_ref 1.181
_refine_ls_hydrogen_treatment constr
_refine_ls_matrix_type full
_refine_ls_number_parameters 316
_refine_ls_number_reflns 6699
_refine_ls_number_restraints 0
_refine_ls_restrained_S_all 1.181
_refine_ls_R_factor_all 0.0700
_refine_ls_R_factor_gt 0.0439
_refine_ls_shift/su_max 0.000
_refine_ls_shift/su_mean 0.000
_refine_ls_structure_factor_coef Fsqd
_refine_ls_weighting_details 'calc w=1/[\s^2^(Fo^2^)+(0.0248P)^2^+1.3192P] where P=(Fo^2^+2Fc^2^)/3'
_refine_ls_weighting_scheme calc
_refine_ls_wR_factor_gt 0.0823
_refine_ls_wR_factor_ref 0.0969
_reflns_number_gt 5108
_reflns_number_total 6699
_reflns_threshold_expression >2sigma(I)
_cod_data_source_file om3010383_si_002.cif
_cod_data_source_block 2
_cod_database_code 4079901

loop_
_symmetry_equiv_pos_as_xyz
'x, y, z'
'-x, -y, -z'

loop_
_atom_site_label
_atom_site_type_symbol
_atom_site_fract_x
_atom_site_fract_y
_atom_site_fract_z
_atom_site_U_iso_or_equiv
_atom_site_adp_type
_atom_site_occupancy
_atom_site_symmetry_multiplicity
_atom_site_calc_flag
_atom_site_refinement_flags
Sb1 Sb 0.49008(3) 0.34617(2) 0.68324(2) 0.05671(10) Uani 1 1 d .
S1 S 0.60043(13) 0.18217(11) 0.77956(10) 0.0806(3) Uani 1 1 d .
S2 S 0.69940(14) 0.40152(15) 0.58212(11) 0.0991(4) Uani 1 1 d .
N1 N 0.2579(3) 0.3494(3) 0.8274(2) 0.0509(7) Uani 1 1 d .
C13 C 0.0659(3) 0.3253(3) 0.7683(3) 0.0559(9) Uani 1 1 d .
C1 C 0.4566(4) 0.4830(3) 0.8037(3) 0.0621(10) Uani 1 1 d .
C8 C 0.1529(3) 0.2893(3) 0.8332(3) 0.0501(8) Uani 1 1 d .
C26 C 0.7509(4) 0.2900(5) 0.4783(4) 0.0789(13) Uani 1 1 d .
C12 C -0.0362(4) 0.2673(4) 0.7740(3) 0.0694(11) Uani 1 1 d .
H12 H -0.0963 0.2912 0.7321 0.083 Uiso 1 1 d R
C17 C 0.0820(4) 0.4243(4) 0.6924(4) 0.0783(13) Uani 1 1 d .
H17 H 0.1664 0.4458 0.6931 0.094 Uiso 1 1 d R
C7 C 0.2373(4) 0.4368(4) 0.8907(3) 0.0624(10) Uani 1 1 d .
H7 H 0.1553 0.4580 0.9428 0.075 Uiso 1 1 d R
C9 C 0.1434(4) 0.1932(4) 0.8990(3) 0.0651(10) Uani 1 1 d .
C2 C 0.3377(4) 0.5053(3) 0.8847(3) 0.0610(9) Uani 1 1 d .
C20 C 0.6040(5) 0.0497(4) 0.7100(3) 0.0742(11) Uani 1 1 d .
C10 C 0.0392(5) 0.1396(4) 0.9016(4) 0.0802(13) Uani 1 1 d .
H10 H 0.0282 0.0776 0.9472 0.096 Uiso 1 1 d R
C3 C 0.3129(6) 0.5951(4) 0.9619(4) 0.0824(13) Uani 1 1 d .
H3 H 0.2342 0.6089 1.0169 0.099 Uiso 1 1 d R
C4 C 0.4054(7) 0.6619(5) 0.9573(5) 0.0986(17) Uani 1 1 d .
H4 H 0.3889 0.7215 1.0088 0.118 Uiso 1 1 d R
C6 C 0.5472(5) 0.5531(4) 0.8000(4) 0.0883(14) Uani 1 1 d .
H6 H 0.6263 0.5408 0.7455 0.106 Uiso 1 1 d R
C11 C -0.0495(5) 0.1758(4) 0.8410(4) 0.0778(12) Uani 1 1 d .
H11 H -0.1186 0.1377 0.8447 0.093 Uiso 1 1 d R
C21 C 0.4925(6) 0.0376(5) 0.6788(5) 0.1012(17) Uani 1 1 d .
H21 H 0.4115 0.1019 0.6912 0.121 Uiso 1 1 d R
C23 C 0.6177(12) -0.1633(7) 0.6126(7) 0.153(3) Uani 1 1 d .
H23 H 0.6223 -0.2355 0.5791 0.183 Uiso 1 1 d R
C16 C 0.3031(7) 0.0101(6) 0.9596(5) 0.134(3) Uani 1 1 d .
H16A H 0.3689 -0.0130 1.0000 0.161 Uiso 1 1 d R
H16B H 0.3481 -0.0167 0.8888 0.161 Uiso 1 1 d R
H16C H 0.2302 -0.0279 0.9852 0.161 Uiso 1 1 d R
C22 C 0.5005(8) -0.0692(7) 0.6286(6) 0.134(2) Uani 1 1 d .
H22 H 0.4261 -0.0767 0.6060 0.161 Uiso 1 1 d R
C14 C 0.2426(6) 0.1498(5) 0.9667(4) 0.1023(18) Uani 1 1 d .
H14 H 0.3195 0.1858 0.9414 0.123 Uiso 1 1 d R
C18 C -0.0348(8) 0.5366(6) 0.7190(7) 0.170(4) Uani 1 1 d .
H18A H -0.1195 0.5146 0.7442 0.204 Uiso 1 1 d R
H18B H -0.0385 0.5836 0.6587 0.204 Uiso 1 1 d R
H18C H -0.0224 0.5848 0.7715 0.204 Uiso 1 1 d R
C15 C 0.1751(10) 0.1954(8) 1.0760(5) 0.179(4) Uani 1 1 d .
H15A H 0.1477 0.2836 1.0798 0.215 Uiso 1 1 d R
H15B H 0.2391 0.1654 1.1171 0.215 Uiso 1 1 d R
H15C H 0.0952 0.1662 1.1015 0.215 Uiso 1 1 d R
C29 C 0.8402(8) 0.1227(8) 0.3142(6) 0.134(2) Uani 1 1 d .
H29 H 0.8723 0.0660 0.2584 0.160 Uiso 1 1 d R
C28 C 0.8719(8) 0.0914(8) 0.4046(8) 0.164(3) Uani 1 1 d .
H28 H 0.9230 0.0116 0.4113 0.197 Uiso 1 1 d R
C19 C 0.1002(9) 0.3773(8) 0.5843(5) 0.157(3) Uani 1 1 d .
H19A H 0.0322 0.3346 0.5857 0.188 Uiso 1 1 d R
H19B H 0.1909 0.3221 0.5584 0.188 Uiso 1 1 d R
H19C H 0.0875 0.4453 0.5401 0.188 Uiso 1 1 d R
C27 C 0.8291(6) 0.1746(7) 0.4867(5) 0.132(3) Uani 1 1 d .
H27 H 0.8546 0.1525 0.5475 0.158 Uiso 1 1 d R
C31 C 0.7161(7) 0.3183(6) 0.3887(5) 0.1089(18) Uani 1 1 d .
H31 H 0.6594 0.3960 0.3827 0.131 Uiso 1 1 d R
C25 C 0.7232(7) -0.0445(5) 0.6907(4) 0.112(2) Uani 1 1 d .
H25 H 0.8005 -0.0365 0.7088 0.134 Uiso 1 1 d R
C5 C 0.5194(7) 0.6417(5) 0.8777(5) 0.1063(18) Uani 1 1 d .
H5 H 0.5809 0.6880 0.8749 0.128 Uiso 1 1 d R
C30 C 0.7630(9) 0.2349(8) 0.3063(5) 0.130(2) Uani 1 1 d .
H30 H 0.7407 0.2575 0.2444 0.156 Uiso 1 1 d R
C24 C 0.7278(11) -0.1536(7) 0.6423(6) 0.149(3) Uani 1 1 d .
H24 H 0.8058 -0.2207 0.6325 0.179 Uiso 1 1 d R

loop_
_atom_site_aniso_label
_atom_site_aniso_U_11
_atom_site_aniso_U_22
_atom_site_aniso_U_33
_atom_site_aniso_U_23
_atom_site_aniso_U_13
_atom_site_aniso_U_12
Sb1 0.04902(14) 0.06352(17) 0.06262(16) 0.00286(11) -0.01860(11) -0.02013(11)
S1 0.0823(7) 0.0742(7) 0.0875(8) 0.0006(6) -0.0433(6) -0.0058(6)
S2 0.0758(8) 0.1314(12) 0.0999(10) 0.0034(8) -0.0077(7) -0.0588(8)
N1 0.0535(16) 0.0495(16) 0.0527(17) 0.0046(14) -0.0143(13) -0.0188(13)
C13 0.0438(18) 0.060(2) 0.060(2) 0.0037(17) -0.0088(16) -0.0140(16)
C1 0.070(2) 0.053(2) 0.077(3) 0.0057(19) -0.037(2) -0.0228(18)
C8 0.0445(17) 0.052(2) 0.0508(19) 0.0003(16) -0.0063(15) -0.0150(15)
C26 0.052(2) 0.108(4) 0.075(3) 0.026(3) -0.011(2) -0.028(2)
C12 0.055(2) 0.081(3) 0.077(3) 0.008(2) -0.020(2) -0.023(2)
C17 0.062(2) 0.089(3) 0.097(3) 0.037(3) -0.036(2) -0.030(2)
C7 0.064(2) 0.063(2) 0.059(2) 0.0031(19) -0.0110(18) -0.0205(19)
C9 0.069(2) 0.074(3) 0.059(2) 0.018(2) -0.0175(19) -0.030(2)
C2 0.075(3) 0.051(2) 0.063(2) 0.0046(18) -0.029(2) -0.0170(18)
C20 0.082(3) 0.062(3) 0.068(3) 0.006(2) -0.010(2) -0.012(2)
C10 0.081(3) 0.083(3) 0.087(3) 0.031(2) -0.019(3) -0.046(2)
C3 0.114(4) 0.064(3) 0.075(3) -0.008(2) -0.032(3) -0.025(3)
C4 0.145(5) 0.067(3) 0.106(4) -0.011(3) -0.060(4) -0.037(3)
C6 0.086(3) 0.084(3) 0.112(4) -0.004(3) -0.034(3) -0.043(3)
C11 0.067(3) 0.083(3) 0.094(3) 0.009(3) -0.019(2) -0.040(2)
C21 0.088(4) 0.089(4) 0.125(5) -0.010(3) -0.012(3) -0.036(3)
C23 0.219(11) 0.077(4) 0.143(7) -0.014(4) -0.030(7) -0.026(6)
C16 0.122(5) 0.142(6) 0.161(6) 0.087(5) -0.070(5) -0.049(4)
C22 0.144(6) 0.119(5) 0.151(6) -0.022(5) -0.019(5) -0.070(5)
C14 0.116(4) 0.126(5) 0.106(4) 0.067(4) -0.061(3) -0.076(4)
C18 0.147(6) 0.084(4) 0.245(10) 0.062(5) -0.034(6) -0.001(4)
C15 0.286(12) 0.204(9) 0.102(5) 0.042(5) -0.109(7) -0.106(8)
C29 0.117(5) 0.148(7) 0.107(5) -0.022(5) 0.004(4) -0.020(5)
C28 0.129(6) 0.148(7) 0.153(7) -0.009(6) -0.026(6) 0.052(5)
C19 0.194(8) 0.207(8) 0.085(4) 0.061(5) -0.032(5) -0.090(7)
C27 0.101(4) 0.151(6) 0.102(5) 0.013(4) -0.031(4) 0.034(4)
C31 0.140(5) 0.090(4) 0.107(4) 0.033(4) -0.053(4) -0.033(4)
C25 0.123(5) 0.087(4) 0.095(4) -0.004(3) -0.036(3) 0.026(3)
C5 0.125(5) 0.087(4) 0.140(5) -0.005(4) -0.063(4) -0.056(4)
C30 0.171(7) 0.136(6) 0.092(5) 0.018(4) -0.050(5) -0.046(6)
C24 0.193(9) 0.086(5) 0.130(6) -0.010(4) -0.056(6) 0.036(5)

loop_
_atom_type_symbol
_atom_type_description
_atom_type_scat_dispersion_real
_atom_type_scat_dispersion_imag
_atom_type_scat_source
C C 0.0033 0.0016 'International Tables Vol C Tables 4.2.6.8 and 6.1.1.4'
H H 0.0000 0.0000 'International Tables Vol C Tables 4.2.6.8 and 6.1.1.4'
N N 0.0061 0.0033 'International Tables Vol C Tables 4.2.6.8 and 6.1.1.4'
S S 0.1246 0.1234 'International Tables Vol C Tables 4.2.6.8 and 6.1.1.4'
Sb Sb -0.5866 1.5461 'International Tables Vol C Tables 4.2.6.8 and 6.1.1.4'

loop_
_exptl_crystal_face_index_h
_exptl_crystal_face_index_k
_exptl_crystal_face_index_l
_exptl_crystal_face_perp_dist
0 -1 0 0.154
0 1 0 0.067
1 1 0 0.074
-1 -1 0 0.139
0 0 1 0.107
0 0 -1 0.110
1 0 0 0.166
-1 0 0 0.079
1 0 1 0.168
1 0 -1 0.124
-1 0 -1 0.119

loop_
_geom_angle_atom_site_label_1
_geom_angle_atom_site_label_2
_geom_angle_atom_site_label_3
_geom_angle
C1 Sb1 S1 91.98(10)
C1 Sb1 S2 90.97(12)
S1 Sb1 S2 98.63(5)
C20 S1 Sb1 101.41(15)
C26 S2 Sb1 98.30(14)
C7 N1 C8 119.9(3)
C12 C13 C8 118.5(3)
C12 C13 C17 120.2(4)
C8 C13 C17 121.3(3)
C6 C1 C2 118.8(4)
C6 C1 Sb1 122.0(4)
C2 C1 Sb1 119.2(3)
C9 C8 C13 121.4(3)
C9 C8 N1 120.1(3)
C13 C8 N1 118.4(3)
C31 C26 C27 118.2(6)
C31 C26 S2 121.3(4)
C27 C26 S2 120.5(4)
C11 C12 C13 120.5(4)
C11 C12 H12 119.9
C13 C12 H12 119.6
C18 C17 C19 110.1(6)
C18 C17 C13 112.5(4)
C19 C17 C13 110.6(4)
C18 C17 H17 108.1
C19 C17 H17 107.2
C13 C17 H17 108.1
N1 C7 C2 122.1(4)
N1 C7 H7 118.8
C2 C7 H7 119.1
C10 C9 C8 117.3(4)
C10 C9 C14 121.2(4)
C8 C9 C14 121.5(4)
C1 C2 C3 120.0(4)
C1 C2 C7 121.0(3)
C3 C2 C7 119.1(4)
C25 C20 C21 119.9(5)
C25 C20 S1 116.9(4)
C21 C20 S1 123.2(4)
C11 C10 C9 122.2(4)
C11 C10 H10 118.8
C9 C10 H10 118.9
C4 C3 C2 120.1(5)
C4 C3 H3 120.0
C2 C3 H3 119.9
C5 C4 C3 119.9(5)
C5 C4 H4 120.1
C3 C4 H4 120.1
C1 C6 C5 119.8(5)
C1 C6 H6 120.0
C5 C6 H6 120.2
C10 C11 C12 120.0(4)
C10 C11 H11 120.0
C12 C11 H11 120.0
C22 C21 C20 120.2(6)
C22 C21 H21 119.6
C20 C21 H21 120.2
C24 C23 C22 121.5(8)
C24 C23 H23 119.5
C22 C23 H23 119.0
C14 C16 H16A 109.7
C14 C16 H16B 109.3
H16A C16 H16B 109.5
C14 C16 H16C 109.4
H16A C16 H16C 109.5
H16B C16 H16C 109.5
C23 C22 C21 119.3(8)
C23 C22 H22 120.4
C21 C22 H22 120.3
C15 C14 C9 111.1(5)
C15 C14 C16 111.0(5)
C9 C14 C16 112.3(5)
C15 C14 H14 107.4
C9 C14 H14 107.3
C16 C14 H14 107.5
C17 C18 H18A 109.5
C17 C18 H18B 109.4
H18A C18 H18B 109.5
C17 C18 H18C 109.4
H18A C18 H18C 109.5
H18B C18 H18C 109.5
C14 C15 H15A 109.7
C14 C15 H15B 109.3
H15A C15 H15B 109.5
C14 C15 H15C 109.4
H15A C15 H15C 109.5
H15B C15 H15C 109.5
C30 C29 C28 119.1(7)
C30 C29 H29 120.5
C28 C29 H29 120.4
C29 C28 C27 121.3(7)
C29 C28 H28 119.2
C27 C28 H28 119.5
C17 C19 H19A 108.8
C17 C19 H19B 110.2
H19A C19 H19B 109.5
C17 C19 H19C 109.4
H19A C19 H19C 109.5
H19B C19 H19C 109.5
C26 C27 C28 119.6(6)
C26 C27 H27 120.1
C28 C27 H27 120.3
C26 C31 C30 121.4(6)
C26 C31 H31 119.3
C30 C31 H31 119.3
C20 C25 C24 119.0(7)
C20 C25 H25 120.9
C24 C25 H25 120.1
C4 C5 C6 121.4(5)
C4 C5 H5 119.2
C6 C5 H5 119.4
C29 C30 C31 120.3(7)
C29 C30 H30 119.9
C31 C30 H30 119.8
C23 C24 C25 120.0(7)
C23 C24 H24 119.6
C25 C24 H24 120.3

loop_
_geom_bond_atom_site_label_1
_geom_bond_atom_site_label_2
_geom_bond_distance
Sb1 C1 2.167(4)
Sb1 S1 2.4291(12)
Sb1 S2 2.4870(12)
S1 C20 1.779(5)
S2 C26 1.780(5)
N1 C7 1.260(5)
N1 C8 1.429(4)
C13 C12 1.386(5)
C13 C8 1.392(5)
C13 C17 1.508(5)
C1 C6 1.387(5)
C1 C2 1.388(6)
C8 C9 1.391(5)
C26 C31 1.350(7)
C26 C27 1.355(7)
C12 C11 1.365(6)
C12 H12 0.9300
C17 C18 1.475(7)
C17 C19 1.508(8)
C17 H17 0.9799
C7 C2 1.455(5)
C7 H7 0.9300
C9 C10 1.379(6)
C9 C14 1.523(6)
C2 C3 1.398(6)
C20 C25 1.366(6)
C20 C21 1.377(7)
C10 C11 1.360(6)
C10 H10 0.9299
C3 C4 1.372(7)
C3 H3 0.9300
C4 C5 1.347(8)
C4 H4 0.9300
C6 C5 1.387(7)
C6 H6 0.9299
C11 H11 0.9300
C21 C22 1.376(8)
C21 H21 0.9300
C23 C24 1.344(11)
C23 C22 1.354(10)
C23 H23 0.9299
C16 C14 1.530(8)
C16 H16A 0.9599
C16 H16B 0.9600
C16 H16C 0.9600
C22 H22 0.9300
C14 C15 1.490(9)
C14 H14 0.9800
C18 H18A 0.9600
C18 H18B 0.9600
C18 H18C 0.9600
C15 H15A 0.9601
C15 H15B 0.9601
C15 H15C 0.9600
C29 C30 1.321(9)
C29 C28 1.351(10)
C29 H29 0.9301
C28 C27 1.369(10)
C28 H28 0.9300
C19 H19A 0.9600
C19 H19B 0.9600
C19 H19C 0.9600
C27 H27 0.9300
C31 C30 1.372(9)
C31 H31 0.9300
C25 C24 1.398(9)
C25 H25 0.9300
C5 H5 0.9301
C30 H30 0.9300
C24 H24 0.9300
